data_7019020
loop_
_publ_author_name
'Tang, Xiao-Yan'
'Yuan, Rong-Xin'
'Chen, Jin-Xiang'
'Zhao, Wei'
'Zheng, Ai-Xia'
'Yu, Miao'
'Li, Hong-Xi'
'Ren, Zhi-Gang'
'Lang, Jian-Ping'

_publ_section_title
;
 Group 12 metal zwitterionic thiolate compounds: preparation and
 structural characterization.
;
_journal_issue 20
_journal_name_full 'Dalton transactions (Cambridge, England : 2003)'
_journal_page_first 6162
_journal_page_last 6172
_journal_paper_doi 10.1039/c2dt30313b
_journal_volume 41
_journal_year 2012
_chemical_formula_moiety 'C36 H52 N4 S4 Zn, 2(F6 P), H2 O'
_chemical_formula_sum 'C36 H54 F12 N4 O P2 S4 Zn'
_chemical_formula_weight 1042.44
_chemical_name_systematic
;
?
;
_space_group_IT_number 33
_symmetry_cell_setting orthorhombic
_symmetry_space_group_name_Hall 'P 2c -2n'
_symmetry_space_group_name_H-M 'P n a 21'
_atom_sites_solution_hydrogens geom
_atom_sites_solution_primary direct
_atom_sites_solution_secondary difmap
_audit_creation_method SHELXL-97
_cell_angle_alpha 90.00
_cell_angle_beta 90.00
_cell_angle_gamma 90.00
_cell_formula_units_Z 4
_cell_length_a 13.866(3)
_cell_length_b 35.254(3)
_cell_length_c 10.231(2)
_cell_measurement_reflns_used 4725
_cell_measurement_temperature 193(2)
_cell_measurement_theta_max 25.12
_cell_measurement_theta_min 2.13
_cell_volume 5001.2(15)
_computing_cell_refinement 'CrystalClear, Ver. 1.30 (Rigaku/MSC, 2001)'
_computing_data_collection 'CrystalClear, Ver. 1.30 (Rigaku/MSC, 2001)'
_computing_data_reduction 'CrystalStructure, Ver. 3.60 (Rigaku/MSC, 2004)'
_computing_molecular_graphics 'SHELXL-97 (Sheldrick, 1997)'
_computing_publication_material 'SHELXL-97 (Sheldrick, 1997)'
_computing_structure_refinement 'SHELXL-97 (Sheldrick, 1997)'
_computing_structure_solution 'SHELXS-97 (Sheldrick, 1990)'
_diffrn_ambient_temperature 193(2)
_diffrn_measured_fraction_theta_full 1.000
_diffrn_measured_fraction_theta_max 1.000
_diffrn_measurement_device_type 'Rikagu Mercury'
_diffrn_measurement_method \w
_diffrn_radiation_monochromator graphite
_diffrn_radiation_source 'sealed tube'
_diffrn_radiation_type MoK\a
_diffrn_radiation_wavelength 0.71073
_diffrn_reflns_av_R_equivalents 0.0681
_diffrn_reflns_av_sigmaI/netI 0.0615
_diffrn_reflns_limit_h_max 17
_diffrn_reflns_limit_h_min 0
_diffrn_reflns_limit_k_max 43
_diffrn_reflns_limit_k_min 0
_diffrn_reflns_limit_l_max 12
_diffrn_reflns_limit_l_min -12
_diffrn_reflns_number 47895
_diffrn_reflns_theta_full 26.00
_diffrn_reflns_theta_max 26.00
_diffrn_reflns_theta_min 1.16
_diffrn_standards_decay_% 0
_diffrn_standards_interval_count 0
_diffrn_standards_interval_time 0
_diffrn_standards_number 0
_exptl_absorpt_coefficient_mu 0.799
_exptl_absorpt_correction_T_max 0.841
_exptl_absorpt_correction_T_min 0.812
_exptl_absorpt_correction_type multi-scan
_exptl_absorpt_process_details 'Jacobson, R. (1998) Private Communication.'
_exptl_crystal_colour colorless
_exptl_crystal_density_diffrn 1.385
_exptl_crystal_density_method 'not measured'
_exptl_crystal_description block
_exptl_crystal_F_000 2152
_exptl_crystal_size_max 0.42
_exptl_crystal_size_mid 0.38
_exptl_crystal_size_min 0.35
_refine_diff_density_max 0.276
_refine_diff_density_min -0.403
_refine_diff_density_rms 0.066
_refine_ls_abs_structure_details 'Flack H D (1983), Acta Cryst. A39, 876-881'
_refine_ls_abs_structure_Flack 0.079(12)
_refine_ls_extinction_method none
_refine_ls_goodness_of_fit_ref 1.003
_refine_ls_hydrogen_treatment constr
_refine_ls_matrix_type full
_refine_ls_number_parameters 551
_refine_ls_number_reflns 9492
_refine_ls_number_restraints 3
_refine_ls_restrained_S_all 1.003
_refine_ls_R_factor_all 0.0589
_refine_ls_R_factor_gt 0.0489
_refine_ls_shift/su_max 0.000
_refine_ls_shift/su_mean 0.000
_refine_ls_structure_factor_coef Fsqd
_refine_ls_weighting_details 'calc w=1/[\s^2^(Fo^2^)+(0.06P)^2^+1.99P] where P=(Fo^2^+2Fc^2^)/3'
_refine_ls_weighting_scheme calc
_refine_ls_wR_factor_gt 0.1086
_refine_ls_wR_factor_ref 0.1112
_reflns_number_gt 8021
_reflns_number_total 9492
_reflns_threshold_expression >2sigma(I)
_cod_data_source_file c2dt30313b.txt
_cod_data_source_block 3
_cod_depositor_comments
;
The following automatic conversions were performed:

'_symmetry_cell_setting' value 'Orthorhombic' changed to
'orthorhombic' according to
/home/saulius/struct/CIF-dictionaries/cif_core.dic dictionary named
'cif_core.dic' version 2.4.1 from 2010-06-29.

Automatic conversion script
Id: cif_fix_values 1715 2011-07-08 13:25:40Z adriana 

The following automatic conversions were performed:

'_exptl_absorpt_correction_type' value 'multi-scan'' was replaced
with the value 'multi-scan' as specified in the replacement file
'src/cod-tools/trunk/data/replacement-values/replacement_values.lst'.

Automatic conversion script
Id: cif_fix_values 5376 2017-05-30 11:51:03Z andrius 
;
_cod_original_sg_symbol_Hall 'P 2c -2n '
_cod_database_code 7019020

loop_
_symmetry_equiv_pos_as_xyz
'x, y, z'
'-x, -y, z+1/2'
'-x+1/2, y+1/2, z+1/2'
'x+1/2, -y+1/2, z'

loop_
_atom_site_label
_atom_site_type_symbol
_atom_site_fract_x
_atom_site_fract_y
_atom_site_fract_z
_atom_site_U_iso_or_equiv
_atom_site_adp_type
_atom_site_occupancy
_atom_site_symmetry_multiplicity
_atom_site_calc_flag
_atom_site_refinement_flags
C1 C 0.1655(3) 0.09749(14) 0.0164(5) 0.0379(11) Uani 1 1 d .
C2 C 0.2253(4) 0.06698(15) -0.0074(5) 0.0413(12) Uani 1 1 d .
H2 H 0.2548 0.0548 0.0626 0.050 Uiso 1 1 calc R
C3 C 0.2422(4) 0.05416(15) -0.1324(5) 0.0401(11) Uani 1 1 d .
H3 H 0.2858 0.0346 -0.1469 0.048 Uiso 1 1 calc R
C4 C 0.1946(3) 0.07033(14) -0.2351(5) 0.0387(11) Uani 1 1 d .
C5 C 0.1278(3) 0.10043(14) -0.2152(5) 0.0396(12) Uani 1 1 d .
H5 H 0.0933 0.1114 -0.2834 0.047 Uiso 1 1 calc R
C6 C 0.1176(4) 0.11241(14) -0.0832(5) 0.0442(12) Uani 1 1 d .
H6 H 0.0746 0.1320 -0.0656 0.053 Uiso 1 1 calc R
C7 C 0.2869(4) 0.07667(15) -0.4553(5) 0.0467(13) Uani 1 1 d .
H7A H 0.3350 0.0586 -0.4813 0.070 Uiso 1 1 calc R
H7B H 0.3169 0.0968 -0.4069 0.070 Uiso 1 1 calc R
H7C H 0.2562 0.0869 -0.5316 0.070 Uiso 1 1 calc R
C8 C 0.2344(3) 0.01630(13) -0.3719(5) 0.0363(11) Uani 1 1 d .
H8A H 0.3029 0.0124 -0.3752 0.055 Uiso 1 1 calc R
H8B H 0.2049 0.0048 -0.4469 0.055 Uiso 1 1 calc R
H8C H 0.2090 0.0050 -0.2938 0.055 Uiso 1 1 calc R
C9 C 0.1226(3) 0.06199(13) -0.4502(5) 0.0392(11) Uani 1 1 d .
H9B H 0.1176 0.0877 -0.4807 0.047 Uiso 1 1 calc R
H9C H 0.0679 0.0561 -0.3965 0.047 Uiso 1 1 calc R
H9A H 0.1244 0.0451 -0.5237 0.047 Uiso 1 1 calc R
C10 C 0.0701(2) 0.17953(7) 0.4495(3) 0.0342(10) Uani 1 1 d G
C11 C 0.0909(2) 0.19847(9) 0.3338(2) 0.0418(12) Uani 1 1 d G
H11 H 0.0601 0.1915 0.2567 0.050 Uiso 1 1 calc R
C12 C 0.1578(2) 0.22785(8) 0.3332(2) 0.0402(11) Uani 1 1 d G
H12 H 0.1717 0.2405 0.2558 0.048 Uiso 1 1 calc R
C13 C 0.2038(2) 0.23829(7) 0.4484(3) 0.0373(11) Uani 1 1 d G
C14 C 0.1830(2) 0.21935(9) 0.5642(3) 0.0412(12) Uani 1 1 d G
H14 H 0.2138 0.2263 0.6413 0.049 Uiso 1 1 calc R
C15 C 0.1161(2) 0.18997(8) 0.5647(2) 0.0456(13) Uani 1 1 d G
H15 H 0.1022 0.1773 0.6422 0.055 Uiso 1 1 calc R
C16 C 0.3662(4) 0.25449(15) 0.3778(5) 0.0437(12) Uani 1 1 d .
H16A H 0.4217 0.2675 0.4113 0.066 Uiso 1 1 calc R
H16B H 0.3615 0.2586 0.2853 0.066 Uiso 1 1 calc R
H16C H 0.3723 0.2278 0.3947 0.066 Uiso 1 1 calc R
C17 C 0.2418(4) 0.30079(16) 0.3639(5) 0.0467(13) Uani 1 1 d .
H17A H 0.1727 0.3015 0.3691 0.070 Uiso 1 1 calc R
H17B H 0.2610 0.2974 0.2745 0.070 Uiso 1 1 calc R
H17C H 0.2678 0.3242 0.3966 0.070 Uiso 1 1 calc R
C18 C 0.3024(3) 0.28260(14) 0.5761(5) 0.0378(11) Uani 1 1 d .
H18A H 0.3428 0.2642 0.6187 0.057 Uiso 1 1 calc R
H18B H 0.2442 0.2859 0.6256 0.057 Uiso 1 1 calc R
H18C H 0.3359 0.3064 0.5705 0.057 Uiso 1 1 calc R
C19 C 0.0224(2) 0.01249(7) 0.2892(3) 0.0320(10) Uani 1 1 d G
C20 C 0.0873(2) 0.01545(7) 0.1862(3) 0.0425(12) Uani 1 1 d G
H20 H 0.0865 0.0367 0.1325 0.051 Uiso 1 1 calc R
C21 C 0.1535(2) -0.01342(8) 0.1633(3) 0.0441(12) Uani 1 1 d G
H21 H 0.1969 -0.0114 0.0943 0.053 Uiso 1 1 calc R
C22 C 0.1547(2) -0.04525(7) 0.2434(3) 0.0390(11) Uani 1 1 d G
C23 C 0.0899(2) -0.04820(7) 0.3465(3) 0.0370(11) Uani 1 1 d G
H23 H 0.0907 -0.0695 0.4001 0.044 Uiso 1 1 calc R
C24 C 0.0237(2) -0.01933(8) 0.3694(3) 0.0431(12) Uani 1 1 d G
H24 H -0.0197 -0.0213 0.4384 0.052 Uiso 1 1 calc R
C25 C 0.2651(4) -0.07283(14) 0.0890(5) 0.0422(12) Uani 1 1 d .
H25A H 0.3029 -0.0502 0.0796 0.063 Uiso 1 1 calc R
H25B H 0.2111 -0.0718 0.0305 0.063 Uiso 1 1 calc R
H25C H 0.3041 -0.0945 0.0686 0.063 Uiso 1 1 calc R
C26 C 0.1888(3) -0.11478(12) 0.2463(5) 0.0396(10) Uani 1 1 d .
H26A H 0.2169 -0.1318 0.1836 0.059 Uiso 1 1 calc R
H26B H 0.1202 -0.1141 0.2343 0.059 Uiso 1 1 calc R
H26C H 0.2032 -0.1235 0.3330 0.059 Uiso 1 1 calc R
C27 C 0.3109(4) -0.07051(14) 0.3154(6) 0.0468(13) Uani 1 1 d .
H27A H 0.3587 -0.0896 0.2984 0.070 Uiso 1 1 calc R
H27B H 0.2893 -0.0726 0.4042 0.070 Uiso 1 1 calc R
H27C H 0.3384 -0.0459 0.3014 0.070 Uiso 1 1 calc R
C28 C -0.2216(3) 0.13585(12) 0.1221(5) 0.0327(10) Uani 1 1 d .
C29 C -0.2609(3) 0.10711(13) 0.2012(5) 0.0357(10) Uani 1 1 d .
H29 H -0.2205 0.0900 0.2433 0.043 Uiso 1 1 calc R
C30 C -0.3608(3) 0.10440(14) 0.2161(5) 0.0394(12) Uani 1 1 d .
H30 H -0.3872 0.0851 0.2669 0.047 Uiso 1 1 calc R
C31 C -0.4206(3) 0.13052(13) 0.1551(5) 0.0362(11) Uani 1 1 d .
C32 C -0.3809(3) 0.15672(14) 0.0755(5) 0.0392(11) Uani 1 1 d .
H32 H -0.4214 0.1728 0.0287 0.047 Uiso 1 1 calc R
C33 C -0.2822(3) 0.16066(14) 0.0605(5) 0.0370(11) Uani 1 1 d .
H33 H -0.2573 0.1800 0.0090 0.044 Uiso 1 1 calc R
C34 C -0.5574(4) 0.09449(14) 0.2530(6) 0.0458(11) Uani 1 1 d .
H34A H -0.6254 0.0901 0.2431 0.069 Uiso 1 1 calc R
H34B H -0.5434 0.1002 0.3428 0.069 Uiso 1 1 calc R
H34C H -0.5226 0.0722 0.2273 0.069 Uiso 1 1 calc R
C35 C -0.5719(4) 0.12502(14) 0.0391(5) 0.0425(12) Uani 1 1 d .
H35A H -0.5289 0.1122 -0.0198 0.064 Uiso 1 1 calc R
H35B H -0.5840 0.1502 0.0078 0.064 Uiso 1 1 calc R
H35C H -0.6316 0.1113 0.0442 0.064 Uiso 1 1 calc R
C36 C -0.5620(4) 0.16240(14) 0.2361(5) 0.0436(12) Uani 1 1 d .
H36A H -0.5514 0.1838 0.1799 0.065 Uiso 1 1 calc R
H36B H -0.5269 0.1658 0.3161 0.065 Uiso 1 1 calc R
H36C H -0.6296 0.1602 0.2550 0.065 Uiso 1 1 calc R
F1 F 0.4739(2) 1.03653(10) 0.8739(3) 0.0572(8) Uani 1 1 d .
F2 F 0.5587(2) 1.02150(9) 1.0484(3) 0.0590(9) Uani 1 1 d .
F3 F 0.4988(2) 0.96203(9) 1.0415(3) 0.0577(9) Uani 1 1 d .
F4 F 0.3985(2) 1.01077(9) 1.0476(3) 0.0526(8) Uani 1 1 d .
F5 F 0.4116(2) 0.97864(10) 0.8676(3) 0.0594(9) Uani 1 1 d .
F6 F 0.5761(2) 0.98643(10) 0.8696(3) 0.0569(8) Uani 1 1 d .
F7 F 0.5483(2) 0.80721(9) 0.2633(4) 0.0610(8) Uani 1 1 d .
F8 F 0.5966(2) 0.83484(10) 0.0846(4) 0.0625(9) Uani 1 1 d .
F9 F 0.4462(2) 0.85429(10) 0.0537(3) 0.0604(9) Uani 1 1 d .
F10 F 0.4793(2) 0.79542(9) 0.0783(4) 0.0597(9) Uani 1 1 d .
F11 F 0.4004(2) 0.82813(9) 0.2234(3) 0.0593(9) Uani 1 1 d .
F12 F 0.5213(2) 0.86719(9) 0.2366(4) 0.0590(8) Uani 1 1 d .
O1A O 0.4641(6) 0.2626(2) 0.9719(8) 0.036(3) Uani 0.360(9) 1 d P
H1A H 0.5139 0.2517 1.0021 0.043 Uiso 0.360(9) 1 d PR
H1B H 0.4772 0.2857 0.9553 0.043 Uiso 0.360(9) 1 d PR
O1B O 0.2362(11) 0.2118(3) 0.9631(13) 0.068(5) Uani 0.331(9) 1 d P
H1C H 0.2455 0.1888 0.9856 0.081 Uiso 0.331(9) 1 d PR
H1D H 0.1957 0.2219 1.0147 0.081 Uiso 0.331(9) 1 d PR
O1C O 0.3331(8) 0.2637(4) 0.8676(11) 0.051(4) Uani 0.309(9) 1 d P
H1E H 0.3822 0.2774 0.8518 0.061 Uiso 0.309(9) 1 d PR
H1F H 0.3449 0.2492 0.9318 0.061 Uiso 0.309(9) 1 d PR
N1 N 0.2134(3) 0.05755(11) -0.3716(4) 0.0349(9) Uani 1 1 d .
N2 N 0.2782(3) 0.26913(12) 0.4427(4) 0.0399(9) Uani 1 1 d .
N3 N 0.2295(3) -0.07587(11) 0.2275(4) 0.0339(9) Uani 1 1 d .
N4 N -0.5278(3) 0.12692(11) 0.1693(4) 0.0350(9) Uani 1 1 d .
P1 P 0.48631(10) 0.99930(4) 0.95788(14) 0.0434(3) Uani 1 1 d .
P2 P 0.50004(10) 0.83067(4) 0.15687(14) 0.0390(3) Uani 1 1 d .
S1 S 0.15369(7) 0.11511(3) 0.17867(11) 0.0286(2) Uani 1 1 d U
S2 S -0.01515(7) 0.14116(3) 0.45183(10) 0.0234(2) Uani 1 1 d .
S3 S -0.06373(7) 0.04799(3) 0.31579(10) 0.0235(2) Uani 1 1 d .
S4 S -0.09669(7) 0.13896(3) 0.09056(10) 0.0229(2) Uani 1 1 d .
Zn1 Zn -0.00495(3) 0.107941(12) 0.25040(5) 0.02296(11) Uani 1 1 d U

loop_
_atom_site_aniso_label
_atom_site_aniso_U_11
_atom_site_aniso_U_22
_atom_site_aniso_U_33
_atom_site_aniso_U_23
_atom_site_aniso_U_13
_atom_site_aniso_U_12
C1 0.035(2) 0.040(3) 0.039(3) -0.015(2) 0.008(2) 0.010(2)
C2 0.039(3) 0.046(3) 0.039(3) -0.021(2) 0.003(2) 0.013(2)
C3 0.047(3) 0.046(3) 0.028(2) -0.016(2) 0.000(2) 0.004(2)
C4 0.041(2) 0.041(3) 0.035(3) -0.004(2) 0.010(2) -0.002(2)
C5 0.036(2) 0.046(3) 0.036(3) 0.006(2) 0.020(2) 0.007(2)
C6 0.063(3) 0.034(3) 0.036(3) -0.006(2) 0.003(2) 0.007(2)
C7 0.046(3) 0.045(3) 0.049(3) -0.009(2) 0.015(3) -0.021(2)
C8 0.034(2) 0.034(2) 0.040(3) -0.005(2) 0.000(2) -0.001(2)
C9 0.033(2) 0.033(2) 0.052(3) -0.020(2) 0.001(2) 0.005(2)
C10 0.032(2) 0.035(2) 0.035(2) -0.018(2) 0.007(2) -0.0070(19)
C11 0.047(3) 0.036(2) 0.043(3) -0.011(2) 0.005(2) -0.003(2)
C12 0.039(3) 0.046(3) 0.036(3) -0.004(2) 0.002(2) -0.008(2)
C13 0.037(2) 0.034(2) 0.041(3) -0.008(2) -0.006(2) 0.0090(19)
C14 0.028(2) 0.043(3) 0.053(3) 0.004(2) -0.023(2) -0.008(2)
C15 0.042(3) 0.049(3) 0.047(3) -0.002(2) -0.010(2) -0.018(2)
C16 0.045(3) 0.045(3) 0.040(3) -0.008(2) -0.007(2) -0.009(2)
C17 0.047(3) 0.058(3) 0.036(3) 0.013(2) 0.011(2) 0.001(3)
C18 0.027(2) 0.042(3) 0.044(3) -0.005(2) -0.001(2) -0.0058(19)
C19 0.030(2) 0.028(2) 0.038(3) -0.0126(18) -0.0038(18) 0.0006(18)
C20 0.036(3) 0.047(3) 0.044(3) 0.008(2) 0.007(2) 0.018(2)
C21 0.036(3) 0.047(3) 0.049(3) 0.015(2) 0.021(2) 0.019(2)
C22 0.034(2) 0.039(2) 0.044(3) 0.009(2) 0.006(2) 0.0170(19)
C23 0.030(2) 0.035(2) 0.045(3) 0.008(2) 0.013(2) -0.0030(19)
C24 0.059(3) 0.037(3) 0.033(3) -0.011(2) 0.012(2) 0.013(2)
C25 0.042(3) 0.048(3) 0.036(3) 0.002(2) 0.008(2) 0.024(2)
C26 0.042(2) 0.039(3) 0.038(2) -0.015(2) 0.008(2) 0.008(2)
C27 0.051(3) 0.036(3) 0.053(3) -0.025(2) -0.015(3) 0.022(2)
C28 0.024(2) 0.027(2) 0.047(3) 0.0023(19) -0.005(2) -0.0078(18)
C29 0.039(3) 0.035(2) 0.033(2) 0.0058(19) 0.011(2) -0.001(2)
C30 0.032(2) 0.043(3) 0.044(3) 0.011(2) -0.004(2) -0.009(2)
C31 0.035(2) 0.032(2) 0.042(3) -0.003(2) -0.001(2) -0.0083(19)
C32 0.032(2) 0.041(3) 0.045(3) 0.012(2) 0.001(2) 0.003(2)
C33 0.036(2) 0.043(3) 0.032(3) 0.007(2) 0.006(2) 0.014(2)
C34 0.043(3) 0.044(3) 0.050(3) 0.004(3) 0.011(3) -0.004(2)
C35 0.043(3) 0.037(2) 0.047(3) -0.020(2) -0.013(2) 0.012(2)
C36 0.045(3) 0.041(3) 0.045(3) -0.016(2) 0.002(3) 0.002(2)
F1 0.057(2) 0.0581(19) 0.057(2) 0.0114(17) -0.0020(16) 0.0036(16)
F2 0.059(2) 0.0538(19) 0.064(2) -0.0089(16) -0.0193(17) 0.0127(16)
F3 0.069(2) 0.0494(18) 0.054(2) 0.0064(16) 0.0178(17) 0.0126(15)
F4 0.0571(19) 0.0569(18) 0.0438(17) -0.0077(14) 0.0007(15) 0.0099(15)
F5 0.055(2) 0.063(2) 0.060(2) -0.0174(17) 0.0022(17) -0.0034(16)
F6 0.0551(19) 0.059(2) 0.056(2) 0.0042(16) 0.0145(16) 0.0039(16)
F7 0.0578(18) 0.0570(18) 0.068(2) 0.0109(18) -0.0164(18) -0.0003(15)
F8 0.0481(18) 0.065(2) 0.074(2) -0.0035(19) 0.0126(17) -0.0047(16)
F9 0.065(2) 0.065(2) 0.052(2) 0.0045(16) -0.0117(17) 0.0070(17)
F10 0.063(2) 0.0486(18) 0.068(2) -0.0232(17) -0.0035(17) -0.0041(15)
F11 0.0495(17) 0.063(2) 0.065(2) -0.0035(17) 0.0123(16) 0.0076(15)
F12 0.070(2) 0.0495(17) 0.057(2) -0.0180(17) -0.0020(18) -0.0032(15)
O1A 0.036(5) 0.038(5) 0.033(5) 0.011(4) 0.004(4) 0.019(4)
O1B 0.101(11) 0.033(6) 0.068(9) -0.002(6) -0.021(8) -0.019(6)
O1C 0.025(6) 0.082(9) 0.045(7) -0.016(6) -0.001(5) 0.006(6)
N1 0.032(2) 0.041(2) 0.033(2) 0.0083(17) 0.0106(17) 0.0023(17)
N2 0.041(2) 0.042(2) 0.037(2) -0.0082(19) -0.0091(19) -0.0031(18)
N3 0.0353(19) 0.035(2) 0.031(2) 0.0025(16) -0.0006(17) 0.0131(16)
N4 0.032(2) 0.040(2) 0.033(2) -0.0046(18) 0.0097(17) -0.0044(16)
P1 0.0479(8) 0.0428(7) 0.0396(7) -0.0062(6) -0.0038(6) 0.0123(6)
P2 0.0431(7) 0.0340(6) 0.0401(7) -0.0111(5) -0.0005(6) 0.0078(5)
S1 0.0240(5) 0.0293(5) 0.0324(5) -0.0150(5) 0.0063(4) -0.0043(4)
S2 0.0223(5) 0.0234(5) 0.0244(5) -0.0098(4) 0.0008(4) -0.0003(4)
S3 0.0250(5) 0.0228(5) 0.0226(5) -0.0105(4) 0.0008(4) -0.0003(4)
S4 0.0245(5) 0.0216(4) 0.0227(5) -0.0097(4) 0.0010(4) -0.0013(4)
Zn1 0.0235(2) 0.0221(2) 0.0232(2) -0.0104(2) 0.0010(2) -0.00018(18)

loop_
_atom_type_symbol
_atom_type_description
_atom_type_scat_dispersion_real
_atom_type_scat_dispersion_imag
_atom_type_scat_source
C C 0.0033 0.0016 'International Tables Vol C Tables 4.2.6.8 and 6.1.1.4'
H H 0.0000 0.0000 'International Tables Vol C Tables 4.2.6.8 and 6.1.1.4'
N N 0.0061 0.0033 'International Tables Vol C Tables 4.2.6.8 and 6.1.1.4'
O O 0.0106 0.0060 'International Tables Vol C Tables 4.2.6.8 and 6.1.1.4'
F F 0.0171 0.0103 'International Tables Vol C Tables 4.2.6.8 and 6.1.1.4'
P P 0.1023 0.0942 'International Tables Vol C Tables 4.2.6.8 and 6.1.1.4'
S S 0.1246 0.1234 'International Tables Vol C Tables 4.2.6.8 and 6.1.1.4'
Zn Zn 0.2839 1.4301 'International Tables Vol C Tables 4.2.6.8 and 6.1.1.4'

loop_
_geom_angle_atom_site_label_1
_geom_angle_atom_site_label_2
_geom_angle_atom_site_label_3
_geom_angle
C6 C1 C2 118.4(4)
C6 C1 S1 122.2(4)
C2 C1 S1 119.5(4)
C3 C2 C1 121.5(5)
C3 C2 H2 119.3
C1 C2 H2 119.3
C4 C3 C2 119.7(5)
C4 C3 H3 120.2
C2 C3 H3 120.2
C3 C4 C5 121.1(4)
C3 C4 N1 120.7(4)
C5 C4 N1 118.3(4)
C6 C5 C4 114.9(5)
C6 C5 H5 122.5
C4 C5 H5 122.5
C1 C6 C5 124.3(5)
C1 C6 H6 117.9
C5 C6 H6 117.9
N1 C7 H7A 109.5
N1 C7 H7B 109.5
H7A C7 H7B 109.5
N1 C7 H7C 109.5
H7A C7 H7C 109.5
H7B C7 H7C 109.5
N1 C8 H8A 109.5
N1 C8 H8B 109.5
H8A C8 H8B 109.5
N1 C8 H8C 109.5
H8A C8 H8C 109.5
H8B C8 H8C 109.5
N1 C9 H9B 109.5
N1 C9 H9C 109.5
H9B C9 H9C 109.5
N1 C9 H9A 109.5
H9B C9 H9A 109.5
H9C C9 H9A 109.5
C11 C10 C15 120.0
C11 C10 S2 120.64(17)
C15 C10 S2 119.36(17)
C10 C11 C12 120.0
C10 C11 H11 120.0
C12 C11 H11 120.0
C13 C12 C11 120.0
C13 C12 H12 120.0
C11 C12 H12 120.0
C12 C13 C14 120.0
C12 C13 N2 118.3(2)
C14 C13 N2 121.6(2)
C13 C14 C15 120.0
C13 C14 H14 120.0
C15 C14 H14 120.0
C14 C15 C10 120.0
C14 C15 H15 120.0
C10 C15 H15 120.0
N2 C16 H16A 109.5
N2 C16 H16B 109.5
H16A C16 H16B 109.5
N2 C16 H16C 109.5
H16A C16 H16C 109.5
H16B C16 H16C 109.5
N2 C17 H17A 109.5
N2 C17 H17B 109.5
H17A C17 H17B 109.5
N2 C17 H17C 109.5
H17A C17 H17C 109.5
H17B C17 H17C 109.5
N2 C18 H18A 109.5
N2 C18 H18B 109.5
H18A C18 H18B 109.5
N2 C18 H18C 109.5
H18A C18 H18C 109.5
H18B C18 H18C 109.5
C20 C19 C24 120.0
C20 C19 S3 120.37(16)
C24 C19 S3 119.60(16)
C19 C20 C21 120.0
C19 C20 H20 120.0
C21 C20 H20 120.0
C20 C21 C22 120.0
C20 C21 H21 120.0
C22 C21 H21 120.0
C23 C22 C21 120.0
C23 C22 N3 118.3(2)
C21 C22 N3 121.6(2)
C22 C23 C24 120.0
C22 C23 H23 120.0
C24 C23 H23 120.0
C23 C24 C19 120.0
C23 C24 H24 120.0
C19 C24 H24 120.0
N3 C25 H25A 109.5
N3 C25 H25B 109.5
H25A C25 H25B 109.5
N3 C25 H25C 109.5
H25A C25 H25C 109.5
H25B C25 H25C 109.5
N3 C26 H26A 109.5
N3 C26 H26B 109.5
H26A C26 H26B 109.5
N3 C26 H26C 109.5
H26A C26 H26C 109.5
H26B C26 H26C 109.5
N3 C27 H27A 109.5
N3 C27 H27B 109.5
H27A C27 H27B 109.5
N3 C27 H27C 109.5
H27A C27 H27C 109.5
H27B C27 H27C 109.5
C33 C28 C29 119.2(4)
C33 C28 S4 118.6(4)
C29 C28 S4 122.0(4)
C30 C29 C28 119.8(4)
C30 C29 H29 120.1
C28 C29 H29 120.1
C31 C30 C29 119.8(4)
C31 C30 H30 120.1
C29 C30 H30 120.1
C32 C31 C30 118.8(4)
C32 C31 N4 121.4(4)
C30 C31 N4 119.5(4)
C31 C32 C33 122.6(5)
C31 C32 H32 118.7
C33 C32 H32 118.7
C28 C33 C32 119.5(4)
C28 C33 H33 120.2
C32 C33 H33 120.2
N4 C34 H34A 109.5
N4 C34 H34B 109.5
H34A C34 H34B 109.5
N4 C34 H34C 109.5
H34A C34 H34C 109.5
H34B C34 H34C 109.5
N4 C35 H35A 109.5
N4 C35 H35B 109.5
H35A C35 H35B 109.5
N4 C35 H35C 109.5
H35A C35 H35C 109.5
H35B C35 H35C 109.5
N4 C36 H36A 109.5
N4 C36 H36B 109.5
H36A C36 H36B 109.5
N4 C36 H36C 109.5
H36A C36 H36C 109.5
H36B C36 H36C 109.5
H1A O1A H1B 109.5
H1C O1B H1D 109.5
H1E O1C H1F 109.5
C8 N1 C4 109.4(4)
C8 N1 C7 107.9(4)
C4 N1 C7 121.4(4)
C8 N1 C9 105.4(4)
C4 N1 C9 108.9(4)
C7 N1 C9 102.6(4)
C17 N2 C16 107.6(4)
C17 N2 C18 109.9(4)
C16 N2 C18 109.8(4)
C17 N2 C13 109.6(4)
C16 N2 C13 109.3(3)
C18 N2 C13 110.6(4)
C27 N3 C26 109.4(4)
C27 N3 C25 108.5(4)
C26 N3 C25 108.1(4)
C27 N3 C22 112.0(3)
C26 N3 C22 112.6(3)
C25 N3 C22 106.1(3)
C35 N4 C34 111.9(4)
C35 N4 C31 109.2(4)
C34 N4 C31 113.3(4)
C35 N4 C36 108.7(4)
C34 N4 C36 106.9(4)
C31 N4 C36 106.6(3)
F5 P1 F2 177.7(2)
F5 P1 F3 90.3(2)
F2 P1 F3 91.40(19)
F5 P1 F4 87.21(19)
F2 P1 F4 91.30(18)
F3 P1 F4 89.01(18)
F5 P1 F1 89.6(2)
F2 P1 F1 88.65(19)
F3 P1 F1 179.8(2)
F4 P1 F1 91.14(19)
F5 P1 F6 92.87(19)
F2 P1 F6 88.67(19)
F3 P1 F6 89.12(18)
F4 P1 F6 178.1(2)
F1 P1 F6 90.74(19)
F10 P2 F7 91.0(2)
F10 P2 F8 89.3(2)
F7 P2 F8 90.7(2)
F10 P2 F9 89.3(2)
F7 P2 F9 176.9(2)
F8 P2 F9 92.3(2)
F10 P2 F11 90.9(2)
F7 P2 F11 92.7(2)
F8 P2 F11 176.6(2)
F9 P2 F11 84.2(2)
F10 P2 F12 179.5(2)
F7 P2 F12 89.5(2)
F8 P2 F12 90.45(19)
F9 P2 F12 90.2(2)
F11 P2 F12 89.22(19)
C1 S1 Zn1 110.03(17)
C10 S2 Zn1 108.70(11)
C19 S3 Zn1 111.10(11)
C28 S4 Zn1 112.11(16)
S1 Zn1 S4 104.00(4)
S1 Zn1 S3 120.77(4)
S4 Zn1 S3 115.34(4)
S1 Zn1 S2 106.01(4)
S4 Zn1 S2 110.08(4)
S3 Zn1 S2 100.07(4)

loop_
_geom_bond_atom_site_label_1
_geom_bond_atom_site_label_2
_geom_bond_distance
C1 C6 1.325(7)
C1 C2 1.379(7)
C1 S1 1.780(5)
C2 C3 1.377(7)
C2 H2 0.9300
C3 C4 1.365(7)
C3 H3 0.9300
C4 C5 1.423(7)
C4 N1 1.490(6)
C5 C6 1.422(7)
C5 H5 0.9300
C6 H6 0.9300
C7 N1 1.492(6)
C7 H7A 0.9600
C7 H7B 0.9600
C7 H7C 0.9600
C8 N1 1.483(6)
C8 H8A 0.9600
C8 H8B 0.9600
C8 H8C 0.9600
C9 N1 1.502(6)
C9 H9B 0.9600
C9 H9C 0.9600
C9 H9A 0.9600
C10 C11 1.3900
C10 C15 1.3900
C10 S2 1.796(2)
C11 C12 1.3900
C11 H11 0.9300
C12 C13 1.3900
C12 H12 0.9300
C13 C14 1.3900
C13 N2 1.500(4)
C14 C15 1.3900
C14 H14 0.9300
C15 H15 0.9300
C16 N2 1.481(7)
C16 H16A 0.9600
C16 H16B 0.9600
C16 H16C 0.9600
C17 N2 1.467(7)
C17 H17A 0.9600
C17 H17B 0.9600
C17 H17C 0.9600
C18 N2 1.484(6)
C18 H18A 0.9600
C18 H18B 0.9600
C18 H18C 0.9600
C19 C20 1.3900
C19 C24 1.3900
C19 S3 1.752(2)
C20 C21 1.3900
C20 H20 0.9300
C21 C22 1.3900
C21 H21 0.9300
C22 C23 1.3900
C22 N3 1.506(4)
C23 C24 1.3900
C23 H23 0.9300
C24 H24 0.9300
C25 N3 1.504(6)
C25 H25A 0.9600
C25 H25B 0.9600
C25 H25C 0.9600
C26 N3 1.496(6)
C26 H26A 0.9600
C26 H26B 0.9600
C26 H26C 0.9600
C27 N3 1.455(6)
C27 H27A 0.9600
C27 H27B 0.9600
C27 H27C 0.9600
C28 C33 1.366(6)
C28 C29 1.406(6)
C28 S4 1.766(4)
C29 C30 1.398(6)
C29 H29 0.9300
C30 C31 1.388(7)
C30 H30 0.9300
C31 C32 1.350(7)
C31 N4 1.498(6)
C32 C33 1.384(7)
C32 H32 0.9300
C33 H33 0.9300
C34 N4 1.487(6)
C34 H34A 0.9600
C34 H34B 0.9600
C34 H34C 0.9600
C35 N4 1.467(6)
C35 H35A 0.9600
C35 H35B 0.9600
C35 H35C 0.9600
C36 N4 1.502(6)
C36 H36A 0.9600
C36 H36B 0.9600
C36 H36C 0.9600
F1 P1 1.578(4)
F2 P1 1.575(4)
F3 P1 1.578(4)
F4 P1 1.578(3)
F5 P1 1.567(4)
F6 P1 1.603(3)
F7 P2 1.523(4)
F8 P2 1.536(4)
F9 P2 1.538(3)
F10 P2 1.508(3)
F11 P2 1.543(3)
F12 P2 1.553(3)
O1A H1A 0.8499
O1A H1B 0.8500
O1B H1C 0.8498
O1B H1D 0.8500
O1C H1E 0.8501
O1C H1F 0.8500
S1 Zn1 2.3326(12)
S2 Zn1 2.3746(11)
S3 Zn1 2.3618(11)
S4 Zn1 2.3428(12)

loop_
_geom_torsion_atom_site_label_1
_geom_torsion_atom_site_label_2
_geom_torsion_atom_site_label_3
_geom_torsion_atom_site_label_4
_geom_torsion
C6 C1 C2 C3 5.7(8)
S1 C1 C2 C3 -175.2(4)
C1 C2 C3 C4 -4.0(8)
C2 C3 C4 C5 0.2(8)
C2 C3 C4 N1 178.6(5)
C3 C4 C5 C6 1.7(7)
N1 C4 C5 C6 -176.7(4)
C2 C1 C6 C5 -3.7(9)
S1 C1 C6 C5 177.2(4)
C4 C5 C6 C1 0.1(8)
C15 C10 C11 C12 0.0
S2 C10 C11 C12 -179.4(2)
C10 C11 C12 C13 0.0
C11 C12 C13 C14 0.0
C11 C12 C13 N2 177.7(3)
C12 C13 C14 C15 0.0
N2 C13 C14 C15 -177.6(3)
C13 C14 C15 C10 0.0
C11 C10 C15 C14 0.0
S2 C10 C15 C14 179.4(2)
C24 C19 C20 C21 0.0
S3 C19 C20 C21 -178.0(3)
C19 C20 C21 C22 0.0
C20 C21 C22 C23 0.0
C20 C21 C22 N3 -175.8(3)
C21 C22 C23 C24 0.0
N3 C22 C23 C24 175.9(3)
C22 C23 C24 C19 0.0
C20 C19 C24 C23 0.0
S3 C19 C24 C23 178.0(2)
C33 C28 C29 C30 -0.3(7)
S4 C28 C29 C30 -175.8(4)
C28 C29 C30 C31 -1.3(7)
C29 C30 C31 C32 4.1(7)
C29 C30 C31 N4 178.7(4)
C30 C31 C32 C33 -5.5(8)
N4 C31 C32 C33 -180.0(4)
C29 C28 C33 C32 -1.0(7)
S4 C28 C33 C32 174.7(4)
C31 C32 C33 C28 4.0(8)
C3 C4 N1 C8 34.0(6)
C5 C4 N1 C8 -147.6(4)
C3 C4 N1 C7 -92.7(6)
C5 C4 N1 C7 85.7(6)
C3 C4 N1 C9 148.7(5)
C5 C4 N1 C9 -32.9(6)
C12 C13 N2 C17 45.4(4)
C14 C13 N2 C17 -137.0(3)
C12 C13 N2 C16 -72.3(4)
C14 C13 N2 C16 105.3(4)
C12 C13 N2 C18 166.7(3)
C14 C13 N2 C18 -15.7(4)
C23 C22 N3 C27 -80.5(4)
C21 C22 N3 C27 95.4(4)
C23 C22 N3 C26 43.2(4)
C21 C22 N3 C26 -140.9(3)
C23 C22 N3 C25 161.2(3)
C21 C22 N3 C25 -22.9(4)
C32 C31 N4 C35 49.9(6)
C30 C31 N4 C35 -124.4(5)
C32 C31 N4 C34 175.4(5)
C30 C31 N4 C34 1.0(6)
C32 C31 N4 C36 -67.3(6)
C30 C31 N4 C36 118.3(5)
C6 C1 S1 Zn1 62.3(5)
C2 C1 S1 Zn1 -116.8(4)
C11 C10 S2 Zn1 33.7(2)
C15 C10 S2 Zn1 -145.70(15)
C20 C19 S3 Zn1 -31.4(2)
C24 C19 S3 Zn1 150.68(15)
C33 C28 S4 Zn1 162.1(3)
C29 C28 S4 Zn1 -22.3(4)
C1 S1 Zn1 S4 -55.15(18)
C1 S1 Zn1 S3 76.28(18)
C1 S1 Zn1 S2 -171.23(18)
C28 S4 Zn1 S1 178.07(16)
C28 S4 Zn1 S3 43.53(17)
C28 S4 Zn1 S2 -68.74(17)
C19 S3 Zn1 S1 -4.81(13)
C19 S3 Zn1 S4 121.58(12)
C19 S3 Zn1 S2 -120.39(12)
C10 S2 Zn1 S1 29.21(12)
C10 S2 Zn1 S4 -82.68(12)
C10 S2 Zn1 S3 155.47(12)
